data_7021852
loop_
_publ_author_name
'Sahana, Animesh'
'Banerjee, Arnab'
'Lohar, Sisir'
'Banik, Avishek'
'Mukhopadhyay, Subhra Kanti'
'Safin, Damir A.'
'Babashkina, Maria G.'
'Bolte, Michael'
'Garcia, Yann'
'Das, Debasis'

_publ_section_title
;
 FRET based tri-color emissive rhodamine-pyrene conjugate as an Al(3+)
 selective colorimetric and fluorescence sensor for living cell imaging.
;
_journal_issue 37
_journal_name_full 'Dalton transactions (Cambridge, England : 2003)'
_journal_page_first 13311
_journal_page_last 13314
_journal_paper_doi 10.1039/c3dt51752g
_journal_volume 42
_journal_year 2013
_chemical_formula_moiety 'C47 H44 N4 O2'
_chemical_formula_sum 'C47 H44 N4 O2'
_chemical_formula_weight 696.86
_chemical_name_systematic ?
_space_group_IT_number 15
_symmetry_cell_setting monoclinic
_symmetry_space_group_name_Hall '-C 2yc'
_symmetry_space_group_name_H-M 'C 1 2/c 1'
_atom_sites_solution_hydrogens geom
_atom_sites_solution_primary direct
_atom_sites_solution_secondary difmap
_audit_creation_method SHELXL-97
_cell_angle_alpha 90.00
_cell_angle_beta 103.866(4)
_cell_angle_gamma 90.00
_cell_formula_units_Z 8
_cell_length_a 23.9547(15)
_cell_length_b 8.7450(4)
_cell_length_c 36.317(2)
_cell_measurement_reflns_used 11081
_cell_measurement_temperature 173(2)
_cell_measurement_theta_max 23.6
_cell_measurement_theta_min 1.8
_cell_volume 7386.1(7)
_computing_cell_refinement 'X-Area (Stoe & Cie, 2001)'
_computing_data_collection 'X-Area (Stoe & Cie, 2001)'
_computing_data_reduction 'X-Area (Stoe & Cie, 2001)'
_computing_molecular_graphics 'XP (Sheldrick, 2008)'
_computing_publication_material SHELXL97
_computing_structure_refinement 'SHELXL97 (Sheldrick, 2008) '
_computing_structure_solution 'SHELXS97 (Sheldrick, 2008) '
_diffrn_ambient_temperature 173(2)
_diffrn_measured_fraction_theta_full 0.998
_diffrn_measured_fraction_theta_max 0.998
_diffrn_measurement_device_type 'STOE IPDS II two-circle-diffractometer'
_diffrn_measurement_method \w
_diffrn_radiation_monochromator graphite
_diffrn_radiation_source 'fine-focus sealed tube'
_diffrn_radiation_type MoK\a
_diffrn_radiation_wavelength 0.71073
_diffrn_reflns_av_R_equivalents 0.1195
_diffrn_reflns_av_sigmaI/netI 0.0871
_diffrn_reflns_limit_h_max 24
_diffrn_reflns_limit_h_min -28
_diffrn_reflns_limit_k_max 10
_diffrn_reflns_limit_k_min -10
_diffrn_reflns_limit_l_max 43
_diffrn_reflns_limit_l_min -43
_diffrn_reflns_number 27422
_diffrn_reflns_theta_full 25.00
_diffrn_reflns_theta_max 25.03
_diffrn_reflns_theta_min 1.75
_diffrn_standards_number 0
_exptl_absorpt_coefficient_mu 0.077
_exptl_absorpt_correction_type none
_exptl_crystal_colour 'light brown'
_exptl_crystal_density_diffrn 1.253
_exptl_crystal_density_method 'not measured'
_exptl_crystal_description plate
_exptl_crystal_F_000 2960
_exptl_crystal_size_max 0.27
_exptl_crystal_size_mid 0.22
_exptl_crystal_size_min 0.13
_refine_diff_density_max 0.260
_refine_diff_density_min -0.209
_refine_diff_density_rms 0.042
_refine_ls_extinction_coef 0.0013(2)
_refine_ls_extinction_expression Fc^*^=kFc[1+0.001xFc^2^\l^3^/sin(2\q)]^-1/4^
_refine_ls_extinction_method SHELXL
_refine_ls_goodness_of_fit_ref 0.878
_refine_ls_hydrogen_treatment constr
_refine_ls_matrix_type full
_refine_ls_number_parameters 479
_refine_ls_number_reflns 6510
_refine_ls_number_restraints 0
_refine_ls_restrained_S_all 0.878
_refine_ls_R_factor_all 0.1306
_refine_ls_R_factor_gt 0.0635
_refine_ls_shift/su_max 0.000
_refine_ls_shift/su_mean 0.000
_refine_ls_structure_factor_coef Fsqd
_refine_ls_weighting_details 'calc w=1/[\s^2^(Fo^2^)+(0.0936P)^2^] where P=(Fo^2^+2Fc^2^)/3'
_refine_ls_weighting_scheme calc
_refine_ls_wR_factor_gt 0.1592
_refine_ls_wR_factor_ref 0.1870
_reflns_number_gt 3018
_reflns_number_total 6510
_reflns_threshold_expression I>2\s(I)
_cod_data_source_file c3dt51752g.txt
_cod_data_source_block ba4
_cod_depositor_comments
;
The following automatic conversions were performed:

'_symmetry_cell_setting' value 'Monoclinic' changed to 'monoclinic'
according to /home/saulius/struct/CIF-dictionaries/cif_core.dic
dictionary named 'cif_core.dic' version 2.4.2 from 2011-04-26.

Automatic conversion script
Id: cif_fix_values 1891 2012-01-12 08:04:46Z andrius 
;
_cod_original_sg_symbol_H-M C2/c
_cod_database_code 7021852

loop_
_symmetry_equiv_pos_as_xyz
'x, y, z'
'-x, y, -z+1/2'
'x+1/2, y+1/2, z'
'-x+1/2, y+1/2, -z+1/2'
'-x, -y, -z'
'x, -y, z-1/2'
'-x+1/2, -y+1/2, -z'
'x+1/2, -y+1/2, z-1/2'

loop_
_atom_site_label
_atom_site_type_symbol
_atom_site_fract_x
_atom_site_fract_y
_atom_site_fract_z
_atom_site_U_iso_or_equiv
_atom_site_adp_type
_atom_site_occupancy
_atom_site_symmetry_multiplicity
_atom_site_calc_flag
_atom_site_refinement_flags
O1 O 0.56811(11) 0.8542(3) 0.54971(8) 0.0901(7) Uani 1 1 d .
O2 O 0.54738(10) 0.6962(3) 0.71809(7) 0.0862(7) Uani 1 1 d .
N1 N 0.56628(12) 0.7797(3) 0.61020(8) 0.0727(7) Uani 1 1 d .
N2 N 0.73412(14) 0.8640(3) 0.77829(10) 0.0968(10) Uani 1 1 d .
N3 N 0.36603(13) 0.4647(4) 0.67442(9) 0.0946(9) Uani 1 1 d .
N4 N 0.67384(12) 0.4783(3) 0.60592(9) 0.0812(8) Uani 1 1 d .
C1 C 0.55663(14) 0.8784(4) 0.58059(12) 0.0774(9) Uani 1 1 d .
C2 C 0.58857(14) 0.6274(3) 0.60742(10) 0.0761(9) Uani 1 1 d .
H2A H 0.5713 0.5846 0.5820 0.091 Uiso 1 1 calc R
H2B H 0.5778 0.5603 0.6266 0.091 Uiso 1 1 calc R
C3 C 0.65361(15) 0.6304(4) 0.61383(11) 0.0827(10) Uani 1 1 d .
H3A H 0.6649 0.7069 0.5969 0.099 Uiso 1 1 calc R
H3B H 0.6714 0.6595 0.6404 0.099 Uiso 1 1 calc R
C5 C 0.70335(14) 0.4711(4) 0.58156(10) 0.0750(9) Uani 1 1 d .
H5 H 0.7128 0.5632 0.5706 0.090 Uiso 1 1 calc R
C6 C 0.54749(15) 0.8361(3) 0.64421(10) 0.0723(9) Uani 1 1 d .
C11 C 0.52603(15) 0.9944(3) 0.62989(11) 0.0758(9) Uani 1 1 d .
C12 C 0.53079(15) 1.0162(3) 0.59337(11) 0.0787(9) Uani 1 1 d .
C13 C 0.51303(17) 1.1503(4) 0.57386(12) 0.0938(11) Uani 1 1 d .
H13 H 0.5160 1.1639 0.5484 0.113 Uiso 1 1 calc R
C14 C 0.49074(19) 1.2641(4) 0.59283(14) 0.1047(13) Uani 1 1 d .
H14 H 0.4777 1.3572 0.5802 0.126 Uiso 1 1 calc R
C15 C 0.48737(19) 1.2435(4) 0.62988(14) 0.1038(13) Uani 1 1 d .
H15 H 0.4733 1.3244 0.6426 0.125 Uiso 1 1 calc R
C16 C 0.50410(17) 1.1073(4) 0.64906(12) 0.0917(11) Uani 1 1 d .
H16 H 0.5006 1.0924 0.6743 0.110 Uiso 1 1 calc R
C21 C 0.59665(15) 0.8453(3) 0.67949(10) 0.0746(9) Uani 1 1 d .
C22 C 0.59414(15) 0.7786(3) 0.71325(11) 0.0749(9) Uani 1 1 d .
C23 C 0.63760(16) 0.7879(4) 0.74616(11) 0.0818(10) Uani 1 1 d .
H23 H 0.6325 0.7419 0.7688 0.098 Uiso 1 1 calc R
C24 C 0.68913(16) 0.8648(4) 0.74633(11) 0.0833(10) Uani 1 1 d .
C25 C 0.69168(17) 0.9366(4) 0.71223(12) 0.0907(11) Uani 1 1 d .
H25 H 0.7249 0.9942 0.7113 0.109 Uiso 1 1 calc R
C26 C 0.64770(17) 0.9262(4) 0.68031(11) 0.0847(10) Uani 1 1 d .
H26 H 0.6518 0.9756 0.6578 0.102 Uiso 1 1 calc R
C27 C 0.78402(18) 0.9679(4) 0.78293(13) 0.1064(13) Uani 1 1 d .
H27A H 0.7789 1.0547 0.7993 0.128 Uiso 1 1 calc R
H27B H 0.7854 1.0098 0.7578 0.128 Uiso 1 1 calc R
C28 C 0.84039(19) 0.8894(5) 0.80017(14) 0.1200(15) Uani 1 1 d .
H28A H 0.8720 0.9626 0.8023 0.180 Uiso 1 1 calc R
H28B H 0.8459 0.8039 0.7840 0.180 Uiso 1 1 calc R
H28C H 0.8398 0.8509 0.8254 0.180 Uiso 1 1 calc R
C29 C 0.72447(17) 0.8008(4) 0.81449(12) 0.0970(12) Uani 1 1 d .
H29A H 0.7054 0.6999 0.8094 0.116 Uiso 1 1 calc R
H29B H 0.7621 0.7854 0.8326 0.116 Uiso 1 1 calc R
C30 C 0.68836(19) 0.9037(5) 0.83190(13) 0.1130(14) Uani 1 1 d .
H30A H 0.6830 0.8578 0.8554 0.169 Uiso 1 1 calc R
H30B H 0.6508 0.9180 0.8142 0.169 Uiso 1 1 calc R
H30C H 0.7075 1.0030 0.8375 0.169 Uiso 1 1 calc R
C31 C 0.49974(14) 0.7362(3) 0.65196(10) 0.0695(8) Uani 1 1 d .
C32 C 0.50168(15) 0.6739(4) 0.68704(10) 0.0737(9) Uani 1 1 d .
C33 C 0.45867(15) 0.5838(4) 0.69465(10) 0.0776(9) Uani 1 1 d .
H33 H 0.4623 0.5446 0.7195 0.093 Uiso 1 1 calc R
C34 C 0.41020(16) 0.5499(4) 0.66639(11) 0.0793(9) Uani 1 1 d .
C35 C 0.40777(16) 0.6107(4) 0.63014(11) 0.0846(10) Uani 1 1 d .
H35 H 0.3754 0.5897 0.6099 0.101 Uiso 1 1 calc R
C36 C 0.45116(15) 0.6990(4) 0.62382(10) 0.0780(9) Uani 1 1 d .
H36 H 0.4482 0.7373 0.5989 0.094 Uiso 1 1 calc R
C37 C 0.3127(2) 0.4297(6) 0.64487(13) 0.1186(15) Uani 1 1 d .
H37A H 0.2807 0.4096 0.6572 0.142 Uiso 1 1 calc R
H37B H 0.3021 0.5190 0.6279 0.142 Uiso 1 1 calc R
C38 C 0.3213(3) 0.2968(5) 0.62272(16) 0.144(2) Uani 1 1 d .
H38A H 0.2858 0.2752 0.6035 0.216 Uiso 1 1 calc R
H38B H 0.3314 0.2082 0.6395 0.216 Uiso 1 1 calc R
H38C H 0.3525 0.3174 0.6102 0.216 Uiso 1 1 calc R
C39 C 0.37390(17) 0.3830(4) 0.71040(12) 0.0939(11) Uani 1 1 d .
H39A H 0.3358 0.3465 0.7127 0.113 Uiso 1 1 calc R
H39B H 0.3880 0.4569 0.7312 0.113 Uiso 1 1 calc R
C40 C 0.4145(2) 0.2477(4) 0.71639(13) 0.1090(13) Uani 1 1 d .
H40A H 0.4160 0.2017 0.7412 0.163 Uiso 1 1 calc R
H40B H 0.4531 0.2822 0.7154 0.163 Uiso 1 1 calc R
H40C H 0.4008 0.1717 0.6964 0.163 Uiso 1 1 calc R
C41 C 0.72363(14) 0.3260(4) 0.56955(9) 0.0719(9) Uani 1 1 d .
C42 C 0.77444(14) 0.3185(3) 0.55632(9) 0.0704(8) Uani 1 1 d .
C43 C 0.79044(14) 0.1757(3) 0.54330(9) 0.0714(9) Uani 1 1 d .
C44 C 0.75677(15) 0.0444(3) 0.54365(10) 0.0756(9) Uani 1 1 d .
C45 C 0.70666(15) 0.0572(4) 0.55687(10) 0.0816(10) Uani 1 1 d .
H45 H 0.6831 -0.0301 0.5569 0.098 Uiso 1 1 calc R
C46 C 0.69117(15) 0.1947(4) 0.56984(10) 0.0789(9) Uani 1 1 d .
H46 H 0.6575 0.1999 0.5792 0.095 Uiso 1 1 calc R
C47 C 0.81173(15) 0.4478(4) 0.55608(10) 0.0771(9) Uani 1 1 d .
H47 H 0.8023 0.5432 0.5655 0.093 Uiso 1 1 calc R
C48 C 0.85985(15) 0.4370(4) 0.54278(10) 0.0804(10) Uani 1 1 d .
H48 H 0.8829 0.5253 0.5427 0.097 Uiso 1 1 calc R
C49 C 0.77501(16) -0.0966(4) 0.53028(11) 0.0849(10) Uani 1 1 d .
H49 H 0.7522 -0.1854 0.5303 0.102 Uiso 1 1 calc R
C50 C 0.82301(17) -0.1078(4) 0.51783(11) 0.0880(11) Uani 1 1 d .
H50 H 0.8337 -0.2042 0.5096 0.106 Uiso 1 1 calc R
C51 C 0.84231(14) 0.1653(4) 0.52965(9) 0.0726(9) Uani 1 1 d .
C52 C 0.87654(15) 0.2958(4) 0.52897(10) 0.0776(9) Uani 1 1 d .
C53 C 0.92637(16) 0.2828(4) 0.51535(11) 0.0866(10) Uani 1 1 d .
H53 H 0.9496 0.3701 0.5144 0.104 Uiso 1 1 calc R
C54 C 0.94155(17) 0.1416(5) 0.50324(12) 0.0935(11) Uani 1 1 d .
H54 H 0.9759 0.1335 0.4947 0.112 Uiso 1 1 calc R
C55 C 0.90867(17) 0.0141(5) 0.50324(11) 0.0911(11) Uani 1 1 d .
H55 H 0.9198 -0.0801 0.4941 0.109 Uiso 1 1 calc R
C56 C 0.85844(16) 0.0216(4) 0.51671(10) 0.0798(9) Uani 1 1 d .

loop_
_atom_site_aniso_label
_atom_site_aniso_U_11
_atom_site_aniso_U_22
_atom_site_aniso_U_33
_atom_site_aniso_U_23
_atom_site_aniso_U_13
_atom_site_aniso_U_12
O1 0.0944(18) 0.0994(16) 0.0866(18) 0.0084(14) 0.0414(15) 0.0097(13)
O2 0.0757(16) 0.1081(16) 0.0727(16) 0.0047(12) 0.0133(13) -0.0177(13)
N1 0.0747(18) 0.0700(15) 0.0779(19) 0.0035(14) 0.0269(14) 0.0111(13)
N2 0.090(2) 0.105(2) 0.092(2) 0.0045(18) 0.015(2) -0.0278(18)
N3 0.078(2) 0.121(2) 0.081(2) -0.0010(19) 0.0108(17) -0.0223(18)
N4 0.0718(18) 0.0778(17) 0.093(2) -0.0008(15) 0.0189(17) 0.0102(14)
C1 0.068(2) 0.080(2) 0.087(3) 0.006(2) 0.0250(19) -0.0006(16)
C2 0.075(2) 0.0708(19) 0.086(2) -0.0012(17) 0.0250(18) 0.0043(16)
C3 0.071(2) 0.081(2) 0.095(3) -0.0072(18) 0.0171(19) 0.0090(17)
C5 0.059(2) 0.083(2) 0.082(2) 0.0003(18) 0.0148(18) 0.0040(16)
C6 0.074(2) 0.0711(18) 0.077(2) 0.0047(16) 0.0288(18) 0.0078(16)
C11 0.078(2) 0.0673(19) 0.087(3) 0.0075(18) 0.0295(19) 0.0026(16)
C12 0.081(2) 0.069(2) 0.092(3) 0.0110(18) 0.033(2) 0.0041(17)
C13 0.101(3) 0.090(2) 0.099(3) 0.022(2) 0.041(2) 0.015(2)
C14 0.115(3) 0.081(2) 0.124(4) 0.021(2) 0.041(3) 0.016(2)
C15 0.115(3) 0.080(2) 0.125(4) 0.005(2) 0.045(3) 0.020(2)
C16 0.106(3) 0.080(2) 0.097(3) 0.000(2) 0.040(2) 0.016(2)
C21 0.081(2) 0.0673(18) 0.078(2) -0.0036(17) 0.0239(19) -0.0011(17)
C22 0.072(2) 0.0712(19) 0.084(3) -0.0023(18) 0.026(2) -0.0073(16)
C23 0.085(3) 0.086(2) 0.074(2) -0.0014(18) 0.017(2) -0.0101(19)
C24 0.077(2) 0.081(2) 0.090(3) -0.005(2) 0.016(2) -0.0128(18)
C25 0.086(3) 0.093(2) 0.090(3) 0.002(2) 0.016(2) -0.021(2)
C26 0.090(3) 0.079(2) 0.090(3) 0.0044(19) 0.031(2) -0.0105(19)
C27 0.097(3) 0.102(3) 0.114(3) -0.002(2) 0.013(3) -0.026(2)
C28 0.095(3) 0.142(4) 0.120(4) 0.009(3) 0.020(3) -0.022(3)
C29 0.075(2) 0.107(3) 0.104(3) -0.009(2) 0.010(2) 0.001(2)
C30 0.100(3) 0.120(3) 0.108(3) -0.015(3) 0.004(3) 0.004(2)
C31 0.074(2) 0.0675(18) 0.068(2) 0.0026(16) 0.0193(18) 0.0079(16)
C32 0.070(2) 0.077(2) 0.074(2) -0.0033(17) 0.0185(19) -0.0006(17)
C33 0.075(2) 0.088(2) 0.071(2) 0.0019(17) 0.0203(19) -0.0027(18)
C34 0.074(2) 0.086(2) 0.080(3) -0.0046(19) 0.022(2) -0.0085(18)
C35 0.078(2) 0.092(2) 0.081(3) 0.004(2) 0.013(2) 0.0006(19)
C36 0.075(2) 0.084(2) 0.076(2) 0.0081(18) 0.020(2) 0.0068(18)
C37 0.117(4) 0.143(4) 0.097(3) -0.003(3) 0.027(3) -0.005(3)
C38 0.185(6) 0.098(3) 0.148(5) 0.000(3) 0.038(4) -0.011(3)
C39 0.078(2) 0.106(3) 0.100(3) 0.004(2) 0.028(2) -0.017(2)
C40 0.118(3) 0.098(3) 0.112(3) -0.002(2) 0.029(3) -0.014(3)
C41 0.065(2) 0.073(2) 0.075(2) -0.0008(16) 0.0117(17) 0.0041(16)
C42 0.062(2) 0.074(2) 0.073(2) 0.0026(16) 0.0120(17) 0.0050(15)
C43 0.067(2) 0.0704(19) 0.072(2) 0.0016(16) 0.0081(17) 0.0075(16)
C44 0.074(2) 0.0683(19) 0.082(2) -0.0022(17) 0.0143(18) 0.0029(16)
C45 0.072(2) 0.079(2) 0.094(3) -0.0002(19) 0.0209(19) -0.0013(17)
C46 0.065(2) 0.085(2) 0.087(2) -0.0006(18) 0.0198(18) 0.0020(17)
C47 0.073(2) 0.0718(19) 0.085(2) -0.0009(17) 0.0160(18) 0.0032(17)
C48 0.068(2) 0.077(2) 0.095(3) 0.0056(18) 0.0178(19) 0.0015(16)
C49 0.078(2) 0.072(2) 0.104(3) -0.0019(18) 0.021(2) 0.0000(17)
C50 0.085(3) 0.074(2) 0.104(3) -0.0026(19) 0.020(2) 0.0108(19)
C51 0.062(2) 0.079(2) 0.074(2) 0.0064(17) 0.0120(17) 0.0105(17)
C52 0.069(2) 0.082(2) 0.082(2) 0.0089(18) 0.0204(18) 0.0101(17)
C53 0.074(2) 0.094(2) 0.096(3) 0.018(2) 0.028(2) 0.0088(19)
C54 0.077(2) 0.098(3) 0.111(3) 0.019(2) 0.034(2) 0.020(2)
C55 0.085(3) 0.095(3) 0.095(3) 0.008(2) 0.026(2) 0.027(2)
C56 0.074(2) 0.084(2) 0.079(2) 0.0043(18) 0.0150(18) 0.0148(19)

loop_
_atom_type_symbol
_atom_type_description
_atom_type_scat_dispersion_real
_atom_type_scat_dispersion_imag
_atom_type_scat_source
C C 0.0033 0.0016 'International Tables Vol C Tables 4.2.6.8 and 6.1.1.4'
H H 0.0000 0.0000 'International Tables Vol C Tables 4.2.6.8 and 6.1.1.4'
N N 0.0061 0.0033 'International Tables Vol C Tables 4.2.6.8 and 6.1.1.4'
O O 0.0106 0.0060 'International Tables Vol C Tables 4.2.6.8 and 6.1.1.4'

loop_
_geom_angle_atom_site_label_1
_geom_angle_atom_site_label_2
_geom_angle_atom_site_label_3
_geom_angle
C22 O2 C32 118.6(3)
C1 N1 C2 121.8(3)
C1 N1 C6 114.7(3)
C2 N1 C6 123.3(3)
C24 N2 C27 122.6(3)
C24 N2 C29 119.1(3)
C27 N2 C29 114.7(3)
C34 N3 C39 120.8(3)
C34 N3 C37 121.8(3)
C39 N3 C37 116.6(3)
C5 N4 C3 116.8(3)
O1 C1 N1 125.4(3)
O1 C1 C12 128.7(3)
N1 C1 C12 105.9(3)
N1 C2 C3 110.8(3)
N1 C2 H2A 109.5
C3 C2 H2A 109.5
N1 C2 H2B 109.5
C3 C2 H2B 109.5
H2A C2 H2B 108.1
N4 C3 C2 109.2(3)
N4 C3 H3A 109.8
C2 C3 H3A 109.8
N4 C3 H3B 109.8
C2 C3 H3B 109.8
H3A C3 H3B 108.3
N4 C5 C41 122.4(3)
N4 C5 H5 118.8
C41 C5 H5 118.8
N1 C6 C31 110.7(3)
N1 C6 C21 112.8(3)
C31 C6 C21 109.9(3)
N1 C6 C11 99.3(3)
C31 C6 C11 112.2(3)
C21 C6 C11 111.7(3)
C12 C11 C16 121.2(3)
C12 C11 C6 110.9(3)
C16 C11 C6 127.9(3)
C11 C12 C13 121.8(3)
C11 C12 C1 109.2(3)
C13 C12 C1 129.1(4)
C12 C13 C14 117.5(4)
C12 C13 H13 121.3
C14 C13 H13 121.3
C15 C14 C13 120.7(4)
C15 C14 H14 119.7
C13 C14 H14 119.7
C14 C15 C16 121.6(4)
C14 C15 H15 119.2
C16 C15 H15 119.2
C11 C16 C15 117.3(4)
C11 C16 H16 121.4
C15 C16 H16 121.4
C22 C21 C26 114.8(3)
C22 C21 C6 122.7(3)
C26 C21 C6 122.6(3)
C21 C22 O2 123.2(3)
C21 C22 C23 124.1(3)
O2 C22 C23 112.7(3)
C22 C23 C24 120.6(4)
C22 C23 H23 119.7
C24 C23 H23 119.7
N2 C24 C25 123.6(4)
N2 C24 C23 120.6(4)
C25 C24 C23 115.8(4)
C26 C25 C24 122.0(4)
C26 C25 H25 119.0
C24 C25 H25 119.0
C25 C26 C21 122.6(4)
C25 C26 H26 118.7
C21 C26 H26 118.7
N2 C27 C28 112.7(3)
N2 C27 H27A 109.1
C28 C27 H27A 109.1
N2 C27 H27B 109.1
C28 C27 H27B 109.1
H27A C27 H27B 107.8
C27 C28 H28A 109.5
C27 C28 H28B 109.5
H28A C28 H28B 109.5
C27 C28 H28C 109.5
H28A C28 H28C 109.5
H28B C28 H28C 109.5
C30 C29 N2 112.2(3)
C30 C29 H29A 109.2
N2 C29 H29A 109.2
C30 C29 H29B 109.2
N2 C29 H29B 109.2
H29A C29 H29B 107.9
C29 C30 H30A 109.5
C29 C30 H30B 109.5
H30A C30 H30B 109.5
C29 C30 H30C 109.5
H30A C30 H30C 109.5
H30B C30 H30C 109.5
C32 C31 C36 115.1(3)
C32 C31 C6 122.7(3)
C36 C31 C6 122.2(3)
C33 C32 C31 123.5(3)
C33 C32 O2 113.7(3)
C31 C32 O2 122.9(3)
C32 C33 C34 120.6(3)
C32 C33 H33 119.7
C34 C33 H33 119.7
N3 C34 C33 120.5(3)
N3 C34 C35 122.6(3)
C33 C34 C35 116.8(3)
C36 C35 C34 120.7(3)
C36 C35 H35 119.6
C34 C35 H35 119.6
C35 C36 C31 123.2(3)
C35 C36 H36 118.4
C31 C36 H36 118.4
C38 C37 N3 110.6(4)
C38 C37 H37A 109.5
N3 C37 H37A 109.5
C38 C37 H37B 109.5
N3 C37 H37B 109.5
H37A C37 H37B 108.1
C37 C38 H38A 109.5
C37 C38 H38B 109.5
H38A C38 H38B 109.5
C37 C38 H38C 109.5
H38A C38 H38C 109.5
H38B C38 H38C 109.5
N3 C39 C40 116.8(4)
N3 C39 H39A 108.1
C40 C39 H39A 108.1
N3 C39 H39B 108.1
C40 C39 H39B 108.1
H39A C39 H39B 107.3
C39 C40 H40A 109.5
C39 C40 H40B 109.5
H40A C40 H40B 109.5
C39 C40 H40C 109.5
H40A C40 H40C 109.5
H40B C40 H40C 109.5
C46 C41 C42 119.6(3)
C46 C41 C5 119.3(3)
C42 C41 C5 121.1(3)
C41 C42 C43 118.5(3)
C41 C42 C47 123.4(3)
C43 C42 C47 118.1(3)
C44 C43 C42 120.9(3)
C44 C43 C51 119.6(3)
C42 C43 C51 119.5(3)
C45 C44 C43 118.6(3)
C45 C44 C49 122.8(3)
C43 C44 C49 118.6(3)
C46 C45 C44 120.8(3)
C46 C45 H45 119.6
C44 C45 H45 119.6
C45 C46 C41 121.5(3)
C45 C46 H46 119.2
C41 C46 H46 119.2
C48 C47 C42 121.9(3)
C48 C47 H47 119.1
C42 C47 H47 119.1
C47 C48 C52 121.3(3)
C47 C48 H48 119.3
C52 C48 H48 119.3
C50 C49 C44 122.4(3)
C50 C49 H49 118.8
C44 C49 H49 118.8
C49 C50 C56 121.3(3)
C49 C50 H50 119.3
C56 C50 H50 119.3
C52 C51 C56 120.2(3)
C52 C51 C43 120.4(3)
C56 C51 C43 119.4(3)
C53 C52 C51 119.3(3)
C53 C52 C48 121.9(3)
C51 C52 C48 118.8(3)
C54 C53 C52 119.6(4)
C54 C53 H53 120.2
C52 C53 H53 120.2
C55 C54 C53 122.1(4)
C55 C54 H54 118.9
C53 C54 H54 118.9
C54 C55 C56 120.3(4)
C54 C55 H55 119.9
C56 C55 H55 119.9
C55 C56 C50 122.7(3)
C55 C56 C51 118.6(3)
C50 C56 C51 118.8(3)

loop_
_geom_bond_atom_site_label_1
_geom_bond_atom_site_label_2
_geom_bond_distance
O1 C1 1.235(4)
O2 C22 1.378(4)
O2 C32 1.384(4)
N1 C1 1.355(4)
N1 C2 1.448(4)
N1 C6 1.496(4)
N2 C24 1.382(5)
N2 C27 1.479(5)
N2 C29 1.494(5)
N3 C34 1.381(4)
N3 C39 1.462(5)
N3 C37 1.490(5)
N4 C5 1.259(4)
N4 C3 1.467(4)
C1 C12 1.479(5)
C2 C3 1.519(5)
C2 H2A 0.9900
C2 H2B 0.9900
C3 H3A 0.9900
C3 H3B 0.9900
C5 C41 1.462(5)
C5 H5 0.9500
C6 C31 1.518(5)
C6 C21 1.520(5)
C6 C11 1.524(4)
C11 C12 1.371(5)
C11 C16 1.382(5)
C12 C13 1.383(5)
C13 C14 1.388(5)
C13 H13 0.9500
C14 C15 1.379(6)
C14 H14 0.9500
C15 C16 1.389(5)
C15 H15 0.9500
C16 H16 0.9500
C21 C22 1.372(5)
C21 C26 1.407(5)
C22 C23 1.387(5)
C23 C24 1.404(5)
C23 H23 0.9500
C24 C25 1.403(5)
C25 C26 1.370(5)
C25 H25 0.9500
C26 H26 0.9500
C27 C28 1.510(6)
C27 H27A 0.9900
C27 H27B 0.9900
C28 H28A 0.9800
C28 H28B 0.9800
C28 H28C 0.9800
C29 C30 1.490(5)
C29 H29A 0.9900
C29 H29B 0.9900
C30 H30A 0.9800
C30 H30B 0.9800
C30 H30C 0.9800
C31 C32 1.376(4)
C31 C36 1.391(5)
C32 C33 1.376(5)
C33 C34 1.385(5)
C33 H33 0.9500
C34 C35 1.408(5)
C35 C36 1.358(5)
C35 H35 0.9500
C36 H36 0.9500
C37 C38 1.456(6)
C37 H37A 0.9900
C37 H37B 0.9900
C38 H38A 0.9800
C38 H38B 0.9800
C38 H38C 0.9800
C39 C40 1.514(5)
C39 H39A 0.9900
C39 H39B 0.9900
C40 H40A 0.9800
C40 H40B 0.9800
C40 H40C 0.9800
C41 C46 1.388(4)
C41 C42 1.413(5)
C42 C43 1.420(4)
C42 C47 1.442(4)
C43 C44 1.405(4)
C43 C51 1.447(5)
C44 C45 1.400(5)
C44 C49 1.432(5)
C45 C46 1.374(4)
C45 H45 0.9500
C46 H46 0.9500
C47 C48 1.356(5)
C47 H47 0.9500
C48 C52 1.426(5)
C48 H48 0.9500
C49 C50 1.336(5)
C49 H49 0.9500
C50 C56 1.421(5)
C50 H50 0.9500
C51 C52 1.409(4)
C51 C56 1.427(4)
C52 C53 1.402(5)
C53 C54 1.388(5)
C53 H53 0.9500
C54 C55 1.365(5)
C54 H54 0.9500
C55 C56 1.405(5)
C55 H55 0.9500

loop_
_geom_torsion_atom_site_label_1
_geom_torsion_atom_site_label_2
_geom_torsion_atom_site_label_3
_geom_torsion_atom_site_label_4
_geom_torsion
C2 N1 C1 O1 -4.0(5)
C6 N1 C1 O1 -179.0(3)
C2 N1 C1 C12 176.5(3)
C6 N1 C1 C12 1.4(4)
C1 N1 C2 C3 82.6(4)
C6 N1 C2 C3 -102.8(4)
C5 N4 C3 C2 124.0(3)
N1 C2 C3 N4 -172.7(3)
C3 N4 C5 C41 -176.7(3)
C1 N1 C6 C31 116.0(3)
C2 N1 C6 C31 -58.9(4)
C1 N1 C6 C21 -120.4(3)
C2 N1 C6 C21 64.7(4)
C1 N1 C6 C11 -2.1(4)
C2 N1 C6 C11 -177.0(3)
N1 C6 C11 C12 2.0(4)
C31 C6 C11 C12 -115.0(3)
C21 C6 C11 C12 121.1(3)
N1 C6 C11 C16 -178.1(4)
C31 C6 C11 C16 64.9(5)
C21 C6 C11 C16 -59.0(5)
C16 C11 C12 C13 -1.2(6)
C6 C11 C12 C13 178.8(3)
C16 C11 C12 C1 178.8(3)
C6 C11 C12 C1 -1.3(4)
O1 C1 C12 C11 -179.5(4)
N1 C1 C12 C11 0.0(4)
O1 C1 C12 C13 0.4(6)
N1 C1 C12 C13 179.9(4)
C11 C12 C13 C14 0.9(6)
C1 C12 C13 C14 -179.0(4)
C12 C13 C14 C15 0.8(6)
C13 C14 C15 C16 -2.2(7)
C12 C11 C16 C15 -0.2(6)
C6 C11 C16 C15 179.8(4)
C14 C15 C16 C11 1.9(6)
N1 C6 C21 C22 -127.8(3)
C31 C6 C21 C22 -3.7(4)
C11 C6 C21 C22 121.5(3)
N1 C6 C21 C26 53.9(4)
C31 C6 C21 C26 177.9(3)
C11 C6 C21 C26 -56.9(4)
C26 C21 C22 O2 179.2(3)
C6 C21 C22 O2 0.8(5)
C26 C21 C22 C23 0.1(5)
C6 C21 C22 C23 -178.4(3)
C32 O2 C22 C21 2.9(5)
C32 O2 C22 C23 -177.9(3)
C21 C22 C23 C24 -2.2(5)
O2 C22 C23 C24 178.6(3)
C27 N2 C24 C25 14.8(6)
C29 N2 C24 C25 172.6(3)
C27 N2 C24 C23 -166.9(4)
C29 N2 C24 C23 -9.1(5)
C22 C23 C24 N2 -175.0(3)
C22 C23 C24 C25 3.5(5)
N2 C24 C25 C26 175.4(4)
C23 C24 C25 C26 -3.0(6)
C24 C25 C26 C21 1.0(6)
C22 C21 C26 C25 0.5(5)
C6 C21 C26 C25 179.0(3)
C24 N2 C27 C28 -138.5(4)
C29 N2 C27 C28 62.8(5)
C24 N2 C29 C30 -72.3(4)
C27 N2 C29 C30 87.1(4)
N1 C6 C31 C32 128.8(3)
C21 C6 C31 C32 3.5(4)
C11 C6 C31 C32 -121.3(3)
N1 C6 C31 C36 -50.1(4)
C21 C6 C31 C36 -175.4(3)
C11 C6 C31 C36 59.8(4)
C36 C31 C32 C33 -1.4(5)
C6 C31 C32 C33 179.6(3)
C36 C31 C32 O2 178.6(3)
C6 C31 C32 O2 -0.4(5)
C22 O2 C32 C33 176.9(3)
C22 O2 C32 C31 -3.1(5)
C31 C32 C33 C34 0.5(5)
O2 C32 C33 C34 -179.5(3)
C39 N3 C34 C33 -12.4(5)
C37 N3 C34 C33 178.4(4)
C39 N3 C34 C35 169.9(3)
C37 N3 C34 C35 0.8(6)
C32 C33 C34 N3 -177.4(3)
C32 C33 C34 C35 0.4(5)
N3 C34 C35 C36 177.3(3)
C33 C34 C35 C36 -0.4(5)
C34 C35 C36 C31 -0.6(5)
C32 C31 C36 C35 1.4(5)
C6 C31 C36 C35 -179.6(3)
C34 N3 C37 C38 83.6(5)
C39 N3 C37 C38 -86.0(5)
C34 N3 C39 C40 -68.8(5)
C37 N3 C39 C40 100.9(4)
N4 C5 C41 C46 30.4(5)
N4 C5 C41 C42 -152.0(3)
C46 C41 C42 C43 0.6(5)
C5 C41 C42 C43 -176.9(3)
C46 C41 C42 C47 -178.0(3)
C5 C41 C42 C47 4.4(5)
C41 C42 C43 C44 -0.3(5)
C47 C42 C43 C44 178.4(3)
C41 C42 C43 C51 -180.0(3)
C47 C42 C43 C51 -1.3(4)
C42 C43 C44 C45 0.5(5)
C51 C43 C44 C45 -179.8(3)
C42 C43 C44 C49 -179.8(3)
C51 C43 C44 C49 -0.1(5)
C43 C44 C45 C46 -1.1(5)
C49 C44 C45 C46 179.3(3)
C44 C45 C46 C41 1.5(5)
C42 C41 C46 C45 -1.2(5)
C5 C41 C46 C45 176.4(3)
C41 C42 C47 C48 -179.2(3)
C43 C42 C47 C48 2.1(5)
C42 C47 C48 C52 -1.2(5)
C45 C44 C49 C50 -179.8(4)
C43 C44 C49 C50 0.6(5)
C44 C49 C50 C56 -0.9(6)
C44 C43 C51 C52 179.8(3)
C42 C43 C51 C52 -0.5(5)
C44 C43 C51 C56 0.0(5)
C42 C43 C51 C56 179.8(3)
C56 C51 C52 C53 0.2(5)
C43 C51 C52 C53 -179.5(3)
C56 C51 C52 C48 -178.8(3)
C43 C51 C52 C48 1.4(5)
C47 C48 C52 C53 -179.6(3)
C47 C48 C52 C51 -0.6(5)
C51 C52 C53 C54 -0.8(5)
C48 C52 C53 C54 178.2(3)
C52 C53 C54 C55 1.6(6)
C53 C54 C55 C56 -1.8(6)
C54 C55 C56 C50 -179.2(4)
C54 C55 C56 C51 1.1(5)
C49 C50 C56 C55 -179.0(4)
C49 C50 C56 C51 0.7(5)
C52 C51 C56 C55 -0.3(5)
C43 C51 C56 C55 179.4(3)
C52 C51 C56 C50 179.9(3)
C43 C51 C56 C50 -0.3(5)
